data_4080028
loop_
_publ_author_name
'Kaneko, Takeshi'
'Suwa, Hitoshi'
'Takao, Toshiro'
'Suzuki, Hiroharu'

_publ_section_title
;
 Intramolecular Borylene Transfer Leading to the Formation of a
 \m3-BC2Ring on a Triruthenium Cluster
;
_journal_issue 3
_journal_name_full Organometallics
_journal_page_first 737
_journal_paper_doi 10.1021/om3012079
_journal_volume 32
_journal_year 2013
_chemical_formula_sum 'C38 H53 B Ru3'
_chemical_formula_weight 823.82
_chemical_name_systematic
; 
 ? 
;
_space_group_IT_number 12
_symmetry_cell_setting monoclinic
_symmetry_space_group_name_Hall '-C 2y'
_symmetry_space_group_name_H-M 'C 1 2/m 1'
_atom_sites_solution_hydrogens geom
_atom_sites_solution_primary direct
_atom_sites_solution_secondary difmap
_audit_creation_method SHELXL-97
_cell_angle_alpha 90.00
_cell_angle_beta 103.2400(16)
_cell_angle_gamma 90.00
_cell_formula_units_Z 4
_cell_length_a 17.1830(9)
_cell_length_b 17.9901(11)
_cell_length_c 11.5700(6)
_cell_measurement_reflns_used 17293
_cell_measurement_temperature 173(2)
_cell_measurement_theta_max 27.47
_cell_measurement_theta_min 3.33
_cell_volume 3481.5(3)
_computing_cell_refinement PROCESS-AUTO
_computing_data_collection 'PROCESS-AUTO (Rigaku, 1998)'
_computing_data_reduction 'SHELXS-97 (Sheldrick, 1990)'
_computing_molecular_graphics 'ORTEX (P.McArdle, 1995)'
_computing_publication_material SHELXL-97
_computing_structure_refinement 'SHELXL-97 (Sheldrick, 1997)'
_computing_structure_solution SHELXS-97
_diffrn_ambient_temperature 173(2)
_diffrn_detector_area_resol_mean 10
_diffrn_measured_fraction_theta_full 0.986
_diffrn_measured_fraction_theta_max 0.986
_diffrn_measurement_device_type 'Rigaku R-AXIS RAPID Imaging Plate'
_diffrn_measurement_method \w
_diffrn_radiation_monochromator graphite
_diffrn_radiation_source 'Rigaku Rotating Anode ultraX18'
_diffrn_radiation_type MoK\a
_diffrn_radiation_wavelength 0.71069
_diffrn_reflns_av_R_equivalents 0.0359
_diffrn_reflns_av_sigmaI/netI 0.0315
_diffrn_reflns_limit_h_max 22
_diffrn_reflns_limit_h_min -22
_diffrn_reflns_limit_k_max 23
_diffrn_reflns_limit_k_min -23
_diffrn_reflns_limit_l_max 15
_diffrn_reflns_limit_l_min -13
_diffrn_reflns_number 17293
_diffrn_reflns_theta_full 27.47
_diffrn_reflns_theta_max 27.47
_diffrn_reflns_theta_min 3.33
_exptl_absorpt_coefficient_mu 1.309
_exptl_absorpt_correction_T_max 1.0000
_exptl_absorpt_correction_T_min 0.8262
_exptl_absorpt_correction_type empirical
_exptl_crystal_colour brown
_exptl_crystal_density_diffrn 1.572
_exptl_crystal_density_meas ?
_exptl_crystal_density_method 'not measured'
_exptl_crystal_description block
_exptl_crystal_F_000 1672
_exptl_crystal_size_max 0.157
_exptl_crystal_size_mid 0.140
_exptl_crystal_size_min 0.133
_refine_diff_density_max 1.747
_refine_diff_density_min -0.899
_refine_diff_density_rms 0.130
_refine_ls_extinction_coef 0.0007(3)
_refine_ls_extinction_expression Fc^*^=kFc[1+0.001xFc^2^\l^3^/sin(2\q)]^-1/4^
_refine_ls_extinction_method SHELXL
_refine_ls_goodness_of_fit_ref 1.176
_refine_ls_hydrogen_treatment mixed
_refine_ls_matrix_type full
_refine_ls_number_parameters 176
_refine_ls_number_reflns 4068
_refine_ls_number_restraints 0
_refine_ls_restrained_S_all 1.176
_refine_ls_R_factor_all 0.0506
_refine_ls_R_factor_gt 0.0446
_refine_ls_shift/su_max 0.000
_refine_ls_shift/su_mean 0.000
_refine_ls_structure_factor_coef Fsqd
_refine_ls_weighting_details 'calc w=1/[\s^2^(Fo^2^)+(0.1000P)^2^+0.0000P] where P=(Fo^2^+2Fc^2^)/3'
_refine_ls_weighting_scheme calc
_refine_ls_wR_factor_gt 0.1405
_refine_ls_wR_factor_ref 0.1465
_reflns_number_gt 3591
_reflns_number_total 4116
_reflns_threshold_expression >2sigma(I)
_cod_data_source_file om3012079_si_002.cif
_cod_data_source_block 5
_cod_depositor_comments
;
The following automatic conversions were performed:

'_symmetry_cell_setting' value 'Monoclinic' changed to 'monoclinic'
according to /home/saulius/struct/CIF-dictionaries/cif_core.dic
dictionary named 'cif_core.dic' version 2.4.2 from
2011-04-26.

'_exptl_absorpt_correction_type' value 'Empirical'
changed to 'empirical' according to
/home/saulius/struct/CIF-dictionaries/cif_core.dic dictionary named
'cif_core.dic' version 2.4.2 from 2011-04-26.

Automatic conversion script
Id: cif_fix_values 1891 2012-01-12 08:04:46Z andrius 

The following automatic conversions were performed:

'_exptl_crystal_density_meas' value 'not measured' was changed to '?'
- the value is perceived as not measured.

Automatic conversion script
Id: cif_fix_values 3008 2015-01-20 13:52:24Z robertas 
;
_cod_original_sg_symbol_H-M C2/m
_cod_database_code 4080028

loop_
_symmetry_equiv_pos_as_xyz
'x, y, z'
'x, -y, z'
'x+1/2, y+1/2, z'
'x+1/2, -y+1/2, z'
'-x, -y, -z'
'-x, y, -z'
'-x+1/2, -y+1/2, -z'
'-x+1/2, y+1/2, -z'

loop_
_atom_site_label
_atom_site_type_symbol
_atom_site_fract_x
_atom_site_fract_y
_atom_site_fract_z
_atom_site_U_iso_or_equiv
_atom_site_adp_type
_atom_site_occupancy
_atom_site_symmetry_multiplicity
_atom_site_calc_flag
_atom_site_refinement_flags
Ru1 Ru 0.17051(2) 0.0000 0.32920(4) 0.02812(17) Uani 1 2 d S
Ru2 Ru 0.271886(18) 0.076070(16) 0.22621(3) 0.02831(16) Uani 1 1 d .
B1 B 0.1795(3) 0.0000 0.1500(6) 0.0303(12) Uani 1 2 d S
H7 H 0.125(3) 0.0000 0.056(5) 0.016(12) Uiso 1 2 d S
C1 C 0.3485(4) 0.0000 0.3085(7) 0.0432(14) Uani 1 2 d S
C2 C 0.2980(4) 0.0000 0.3824(6) 0.0459(14) Uani 1 2 d S
C3 C 0.3275(4) 0.0000 0.5110(6) 0.0484(16) Uani 1 2 d S
C4 C 0.3414(4) 0.0650(4) 0.5739(7) 0.0691(19) Uani 1 1 d .
H4A H 0.3276 0.1106 0.5331 0.060(18) Uiso 1 1 calc R
C5 C 0.3744(4) 0.0667(4) 0.6932(6) 0.0692(17) Uani 1 1 d .
C6 C 0.3923(5) 0.0000 0.7558(8) 0.072(3) Uani 1 2 d S
C19 C 0.2675(3) 0.2000(2) 0.2265(4) 0.0402(10) Uani 1 1 d .
C20 C 0.2189(3) 0.1747(2) 0.1162(4) 0.0404(9) Uani 1 1 d .
C21 C 0.2684(4) 0.1346(2) 0.0552(4) 0.0504(13) Uani 1 1 d .
C22 C 0.3469(4) 0.1356(3) 0.1245(5) 0.0580(15) Uani 1 1 d .
C23 C 0.3465(3) 0.1760(3) 0.2331(5) 0.0508(12) Uani 1 1 d .
C24 C 0.2396(4) 0.2484(3) 0.3151(6) 0.0651(16) Uani 1 1 d .
C25 C 0.1329(4) 0.1949(3) 0.0665(6) 0.0639(15) Uani 1 1 d .
C26 C 0.2401(6) 0.1050(4) -0.0684(5) 0.086(2) Uani 1 1 d .
C27 C 0.4199(5) 0.1050(5) 0.0886(10) 0.112(4) Uani 1 1 d .
C28 C 0.4180(4) 0.1950(4) 0.3327(9) 0.087(2) Uani 1 1 d .
C9 C 0.0490(2) 0.0460(2) 0.3152(4) 0.0336(17) Uiso 0.50 1 d PG
C10 C 0.0925(2) 0.0532(2) 0.4358(4) 0.0359(17) Uiso 0.50 1 d PG
C11 C 0.1116(2) -0.0176(2) 0.4834(3) 0.0323(16) Uiso 0.50 1 d PG
C12 C 0.0796(2) -0.0723(2) 0.3910(4) 0.0383(19) Uiso 0.50 1 d PG
C13 C 0.0410(2) -0.0316(2) 0.2875(4) 0.0395(19) Uiso 0.50 1 d PG
C14 C 0.0168(4) 0.1095(4) 0.2311(5) 0.070(3) Uiso 0.50 1 d PG
C15 C 0.1148(4) 0.1258(3) 0.5025(5) 0.062(3) Uiso 0.50 1 d PG
C16 C 0.1577(4) -0.0333(3) 0.6097(5) 0.063(3) Uiso 0.50 1 d PG
C17 C 0.0858(4) -0.1564(3) 0.4018(5) 0.071(3) Uiso 0.50 1 d PG
C18 C -0.0011(4) -0.0649(3) 0.1688(6) 0.075(4) Uiso 0.50 1 d PG

loop_
_atom_site_aniso_label
_atom_site_aniso_U_11
_atom_site_aniso_U_22
_atom_site_aniso_U_33
_atom_site_aniso_U_23
_atom_site_aniso_U_13
_atom_site_aniso_U_12
Ru1 0.0270(2) 0.0273(3) 0.0313(3) 0.000 0.00943(18) 0.000
Ru2 0.0357(2) 0.0201(2) 0.0319(2) 0.00107(10) 0.01334(15) -0.00175(10)
B1 0.032(3) 0.025(3) 0.034(3) 0.000 0.007(2) 0.000
C1 0.036(3) 0.026(3) 0.070(4) 0.000 0.017(3) 0.000
C2 0.057(4) 0.041(3) 0.038(3) 0.000 0.008(3) 0.000
C3 0.037(3) 0.062(4) 0.047(4) 0.000 0.011(3) 0.000
C4 0.054(3) 0.064(4) 0.095(5) -0.044(4) 0.029(3) -0.005(3)
C5 0.066(3) 0.084(5) 0.055(3) -0.004(3) 0.008(3) 0.016(3)
C6 0.050(4) 0.110(8) 0.057(5) 0.000 0.012(4) 0.000
C19 0.056(3) 0.021(2) 0.046(2) 0.0025(16) 0.015(2) -0.0028(16)
C20 0.059(3) 0.0252(19) 0.039(2) 0.0090(16) 0.014(2) -0.0012(17)
C21 0.091(4) 0.028(2) 0.043(2) 0.0063(18) 0.035(3) -0.002(2)
C22 0.075(3) 0.032(2) 0.086(4) 0.019(2) 0.058(3) 0.004(2)
C23 0.056(3) 0.028(2) 0.069(3) 0.005(2) 0.016(2) -0.0148(19)
C24 0.111(5) 0.031(3) 0.057(3) -0.007(2) 0.028(3) 0.001(3)
C25 0.064(3) 0.052(3) 0.070(4) 0.030(3) 0.004(3) 0.007(3)
C26 0.181(8) 0.046(3) 0.039(3) 0.002(3) 0.038(4) -0.011(4)
C27 0.109(6) 0.069(5) 0.200(10) 0.042(6) 0.123(7) 0.024(4)
C28 0.075(4) 0.050(4) 0.122(6) 0.011(4) -0.009(4) -0.024(3)

loop_
_atom_type_symbol
_atom_type_description
_atom_type_scat_dispersion_real
_atom_type_scat_dispersion_imag
_atom_type_scat_source
C C 0.0033 0.0016 'International Tables Vol C Tables 4.2.6.8 and 6.1.1.4'
H H 0.0000 0.0000 'International Tables Vol C Tables 4.2.6.8 and 6.1.1.4'
B B 0.0013 0.0007 'International Tables Vol C Tables 4.2.6.8 and 6.1.1.4'
Ru Ru -1.2594 0.8363 'International Tables Vol C Tables 4.2.6.8 and 6.1.1.4'

loop_
_geom_angle_atom_site_label_1
_geom_angle_atom_site_label_2
_geom_angle_atom_site_label_3
_geom_angle
_geom_angle_site_symmetry_1
_geom_angle_site_symmetry_3
B1 Ru1 C2 89.0(2) . .
B1 Ru1 C9 101.97(18) . .
C2 Ru1 C9 155.23(14) . .
B1 Ru1 C9 101.97(18) . 2
C2 Ru1 C9 155.23(14) . 2
C9 Ru1 C9 43.8(2) . 2
B1 Ru1 C10 136.83(16) . 2
C2 Ru1 C10 123.12(18) . 2
C9 Ru1 C10 61.72(14) . 2
C9 Ru1 C10 37.50(11) 2 2
B1 Ru1 C10 136.83(16) . .
C2 Ru1 C10 123.12(19) . .
C9 Ru1 C10 37.50(7) . .
C9 Ru1 C10 61.72(18) 2 .
C10 Ru1 C10 50.74(17) 2 .
B1 Ru1 C13 94.64(19) . 2
C2 Ru1 C13 164.84(12) . 2
C9 Ru1 C13 10.54(16) . 2
C9 Ru1 C13 37.45(6) 2 2
C10 Ru1 C13 62.33(11) 2 2
C10 Ru1 C13 47.02(12) . 2
B1 Ru1 C13 94.64(19) . .
C2 Ru1 C13 164.83(12) . .
C9 Ru1 C13 37.45(7) . .
C9 Ru1 C13 10.54(17) 2 .
C10 Ru1 C13 47.02(9) 2 .
C10 Ru1 C13 62.33(11) . .
C13 Ru1 C13 29.4(2) 2 .
B1 Ru1 C11 156.70(18) . 2
C2 Ru1 C11 112.7(2) . 2
C9 Ru1 C11 54.74(12) . 2
C9 Ru1 C11 61.75(11) 2 2
C10 Ru1 C11 36.14(8) 2 2
C10 Ru1 C11 22.02(16) . 2
C13 Ru1 C11 62.19(12) 2 2
C13 Ru1 C11 66.69(12) . 2
B1 Ru1 C11 156.70(18) . .
C2 Ru1 C11 112.7(2) . .
C9 Ru1 C11 61.75(11) . .
C9 Ru1 C11 54.74(11) 2 .
C10 Ru1 C11 22.02(13) 2 .
C10 Ru1 C11 36.14(7) . .
C13 Ru1 C11 66.69(12) 2 .
C13 Ru1 C11 62.19(11) . .
C11 Ru1 C11 16.03(19) 2 .
B1 Ru1 C12 121.28(16) . .
C2 Ru1 C12 130.05(16) . .
C9 Ru1 C12 62.11(11) . .
C9 Ru1 C12 26.51(14) 2 .
C10 Ru1 C12 15.76(12) 2 .
C10 Ru1 C12 61.87(11) . .
C13 Ru1 C12 59.47(18) 2 .
C13 Ru1 C12 36.99(7) . .
C11 Ru1 C12 50.82(16) 2 .
C11 Ru1 C12 37.67(7) . .
B1 Ru1 C12 121.28(16) . 2
C2 Ru1 C12 130.05(16) . 2
C9 Ru1 C12 26.51(8) . 2
C9 Ru1 C12 62.11(11) 2 2
C10 Ru1 C12 61.87(11) 2 2
C10 Ru1 C12 15.76(10) . 2
C13 Ru1 C12 37.00(10) 2 2
C13 Ru1 C12 59.47(14) . 2
C11 Ru1 C12 37.67(9) 2 2
C11 Ru1 C12 50.82(15) . 2
C12 Ru1 C12 69.89(16) . 2
C1 Ru2 B1 96.04(17) . .
C1 Ru2 C23 103.3(2) . .
B1 Ru2 C23 156.1(2) . .
C1 Ru2 C22 100.7(2) . .
B1 Ru2 C22 124.2(2) . .
C23 Ru2 C22 38.5(2) . .
C1 Ru2 C2 36.8(3) . .
B1 Ru2 C2 86.2(2) . .
C23 Ru2 C2 117.7(2) . .
C22 Ru2 C2 134.1(3) . .
C1 Ru2 C21 129.1(2) . .
B1 Ru2 C21 94.0(2) . .
C23 Ru2 C21 62.8(2) . .
C22 Ru2 C21 36.8(2) . .
C2 Ru2 C21 165.7(2) . .
C1 Ru2 C19 135.01(18) . .
B1 Ru2 C19 128.41(16) . .
C23 Ru2 C19 37.07(18) . .
C22 Ru2 C19 62.64(17) . .
C2 Ru2 C19 127.80(15) . .
C21 Ru2 C19 62.31(16) . .
C1 Ru2 C20 162.3(2) . .
B1 Ru2 C20 96.08(17) . .
C23 Ru2 C20 62.16(19) . .
C22 Ru2 C20 61.75(18) . .
C2 Ru2 C20 157.32(19) . .
C21 Ru2 C20 36.94(17) . .
C19 Ru2 C20 37.22(17) . .
C1 Ru2 Ru1 82.13(16) . .
B1 Ru2 Ru1 50.27(16) . .
C23 Ru2 Ru1 145.96(15) . .
C22 Ru2 Ru1 174.25(18) . .
C2 Ru2 Ru1 50.27(18) . .
C21 Ru2 Ru1 137.94(16) . .
C19 Ru2 Ru1 118.75(11) . .
C20 Ru2 Ru1 115.54(12) . .
C1 Ru2 Ru2 46.40(13) . 2
B1 Ru2 Ru2 49.98(10) . 2
C23 Ru2 Ru2 144.86(14) . 2
C22 Ru2 Ru2 118.98(13) . 2
C2 Ru2 Ru2 52.12(11) . 2
C21 Ru2 Ru2 118.18(12) . 2
C19 Ru2 Ru2 178.06(12) . 2
C20 Ru2 Ru2 142.03(12) . 2
Ru1 Ru2 Ru2 59.518(8) . 2
Ru1 B1 Ru2 79.0(2) . .
Ru1 B1 Ru2 79.0(2) . 2
Ru2 B1 Ru2 80.0(2) . 2
C2 C1 Ru2 81.5(3) . .
C2 C1 Ru2 81.5(3) . 2
Ru2 C1 Ru2 87.2(3) . 2
C1 C2 C3 121.5(7) . .
C1 C2 Ru1 125.7(5) . .
C3 C2 Ru1 112.9(5) . .
C1 C2 Ru2 61.7(3) . .
C3 C2 Ru2 141.79(13) . .
Ru1 C2 Ru2 76.3(2) . .
C1 C2 Ru2 61.7(3) . 2
C3 C2 Ru2 141.79(13) . 2
Ru1 C2 Ru2 76.3(2) . 2
Ru2 C2 Ru2 75.8(2) . 2
C4 C3 C4 117.3(9) . 2
C4 C3 C2 121.4(4) . .
C4 C3 C2 121.4(4) 2 .
C5 C4 C3 122.6(7) . .
C4 C5 C6 119.6(7) . .
C5 C6 C5 118.2(8) 2 .
C23 C19 C20 108.0(4) . .
C23 C19 C24 126.4(5) . .
C20 C19 C24 125.4(5) . .
C23 C19 Ru2 70.2(3) . .
C20 C19 Ru2 72.2(2) . .
C24 C19 Ru2 126.6(3) . .
C21 C20 C19 108.1(4) . .
C21 C20 C25 125.6(5) . .
C19 C20 C25 125.9(4) . .
C21 C20 Ru2 70.7(2) . .
C19 C20 Ru2 70.6(2) . .
C25 C20 Ru2 129.9(3) . .
C22 C21 C20 108.5(4) . .
C22 C21 C26 127.5(5) . .
C20 C21 C26 123.6(6) . .
C22 C21 Ru2 70.9(3) . .
C20 C21 Ru2 72.4(2) . .
C26 C21 Ru2 128.0(4) . .
C21 C22 C23 107.8(4) . .
C21 C22 C27 126.0(7) . .
C23 C22 C27 126.0(7) . .
C21 C22 Ru2 72.3(3) . .
C23 C22 Ru2 70.3(2) . .
C27 C22 Ru2 126.3(4) . .
C19 C23 C22 107.5(5) . .
C19 C23 C28 125.1(6) . .
C22 C23 C28 127.2(6) . .
C19 C23 Ru2 72.7(3) . .
C22 C23 Ru2 71.2(3) . .
C28 C23 Ru2 125.1(4) . .
C13 C9 C12 165.9(11) 2 2
C13 C9 C13 38.1(10) 2 .
C12 C9 C13 130.0(4) 2 .
C13 C9 C10 145.7(10) 2 .
C12 C9 C10 22.4(4) 2 .
C13 C9 C10 108.0 . .
C13 C9 C14 88.1(10) 2 .
C12 C9 C14 103.9(4) 2 .
C13 C9 C14 126.0 . .
C10 C9 C14 126.0 . .
C13 C9 C9 50.9(9) 2 2
C12 C9 C9 117.4(5) 2 2
C13 C9 C9 12.84(10) . 2
C10 C9 C9 95.23(10) . 2
C14 C9 C9 138.75(10) . 2
C13 C9 C18 50.5(6) 2 2
C12 C9 C18 141.1(8) 2 2
C13 C9 C18 88.5(4) . 2
C10 C9 C18 163.4(4) . 2
C14 C9 C18 37.6(4) . 2
C9 C9 C18 101.3(4) 2 2
C13 C9 Ru1 87.8(5) 2 .
C12 C9 Ru1 79.6(2) 2 .
C13 C9 Ru1 72.12(15) . .
C10 C9 Ru1 71.89(14) . .
C14 C9 Ru1 121.72(13) . .
C9 C9 Ru1 68.11(11) 2 .
C18 C9 Ru1 112.97(18) 2 .
C12 C10 C11 163.9(9) 2 2
C12 C10 C11 147.4(7) 2 .
C11 C10 C11 17.5(3) 2 .
C12 C10 C9 39.3(7) 2 .
C11 C10 C9 126.5(3) 2 .
C11 C10 C9 109.0 . .
C12 C10 C15 87.1(7) 2 .
C11 C10 C15 107.5(3) 2 .
C11 C10 C15 125.0 . .
C9 C10 C15 126.0 . .
C12 C10 C13 46.5(4) 2 2
C11 C10 C13 119.1(5) 2 2
C11 C10 C13 101.6(3) . 2
C9 C10 C13 7.4(3) . 2
C15 C10 C13 133.4(3) . 2
C12 C10 C17 44.8(6) 2 2
C11 C10 C17 149.3(4) 2 2
C11 C10 C17 166.55(7) . 2
C9 C10 C17 83.87(7) . 2
C15 C10 C17 42.31(8) . 2
C13 C10 C17 91.2(2) 2 2
C12 C10 C10 123.7(7) 2 2
C11 C10 C10 41.8(3) 2 2
C11 C10 C10 24.2 . 2
C9 C10 C10 84.8 . 2
C15 C10 C10 149.2 . 2
C13 C10 C10 77.4(3) 2 2
C17 C10 C10 168.31(8) 2 2
C12 C10 Ru1 85.4(4) 2 .
C11 C10 Ru1 81.1(2) 2 .
C11 C10 Ru1 73.17(14) . .
C9 C10 Ru1 70.61(13) . .
C15 C10 Ru1 122.38(14) . .
C13 C10 Ru1 66.65(18) 2 .
C17 C10 Ru1 108.70(12) 2 .
C10 C10 Ru1 64.63(14) 2 .
C11 C11 C10 138.2(3) 2 2
C11 C11 C10 24.2 2 .
C10 C11 C10 114.0(3) 2 .
C11 C11 C12 132.2 2 .
C10 C11 C12 6.7(3) 2 .
C10 C11 C12 108.1 . .
C11 C11 C16 100.7 2 .
C10 C11 C16 121.0(3) 2 .
C10 C11 C16 124.9 . .
C12 C11 C16 127.0 . .
C11 C11 C16 58.5(3) 2 2
C10 C11 C16 163.1(6) 2 2
C10 C11 C16 82.7(3) . 2
C12 C11 C16 169.2(3) . 2
C16 C11 C16 42.2(3) . 2
C11 C11 C12 33.86(14) 2 2
C10 C11 C12 104.4(3) 2 2
C10 C11 C12 9.85(14) . 2
C12 C11 C12 98.37(14) . 2
C16 C11 C12 134.54(14) . 2
C16 C11 C12 92.4(4) 2 2
C11 C11 C15 173.7 2 2
C10 C11 C15 47.7(4) 2 2
C10 C11 C15 161.6 . 2
C12 C11 C15 53.9 . 2
C16 C11 C15 73.3 . 2
C16 C11 C15 115.4(3) 2 2
C12 C11 C15 152.17(15) 2 2
C11 C11 Ru1 81.98(14) 2 .
C10 C11 Ru1 76.90(17) 2 .
C10 C11 Ru1 70.68(14) . .
C12 C11 Ru1 71.30(14) . .
C16 C11 Ru1 123.64(12) . .
C16 C11 Ru1 112.7(2) 2 .
C12 C11 Ru1 64.69(13) 2 .
C15 C11 Ru1 102.81(16) 2 .
C10 C12 C9 118.3(9) 2 2
C10 C12 C13 115.2(6) 2 .
C9 C12 C13 4.0(3) 2 .
C10 C12 C11 9.4(5) 2 .
C9 C12 C11 110.3(4) 2 .
C13 C12 C11 107.0 . .
C10 C12 C17 118.6(6) 2 .
C9 C12 C17 122.7(4) 2 .
C13 C12 C17 126.0 . .
C11 C12 C17 127.0 . .
C10 C12 C15 70.4(3) 2 2
C9 C12 C15 168.9(5) 2 2
C13 C12 C15 172.9(3) . 2
C11 C12 C15 79.0(3) . 2
C17 C12 C15 48.2(3) . 2
C10 C12 C11 22.7(5) 2 2
C9 C12 C11 96.4(5) 2 2
C13 C12 C11 93.08(12) . 2
C11 C12 C11 13.91(12) . 2
C17 C12 C11 140.92(12) . 2
C15 C12 C11 92.9(3) 2 2
C10 C12 C14 163.7(7) 2 2
C9 C12 C14 46.6(3) 2 2
C13 C12 C14 50.0(3) . 2
C11 C12 C14 156.8(3) . 2
C17 C12 C14 76.0(3) . 2
C15 C12 C14 123.7(5) 2 2
C11 C12 C14 143.0(4) 2 2
C10 C12 Ru1 78.8(4) 2 .
C9 C12 Ru1 73.9(3) 2 .
C13 C12 Ru1 70.36(13) . .
C11 C12 Ru1 71.03(14) . .
C17 C12 Ru1 123.78(13) . .
C15 C12 Ru1 115.86(16) 2 .
C11 C12 Ru1 64.49(16) 2 .
C14 C12 Ru1 99.4(2) 2 .
C9 C13 C13 129.1(8) 2 2
C9 C13 C12 10.1(7) 2 .
C13 C13 C12 120.8 2 .
C9 C13 C9 116.2(8) 2 .
C13 C13 C9 12.8 2 .
C12 C13 C9 108.0 . .
C9 C13 C18 117.5(8) 2 .
C13 C13 C18 113.2 2 .
C12 C13 C18 126.0 . .
C9 C13 C18 126.0 . .
C9 C13 C14 76.7(9) 2 2
C13 C13 C14 153.83(19) 2 2
C12 C13 C14 85.35(19) . 2
C9 C13 C14 166.21(19) . 2
C18 C13 C14 40.79(19) . 2
C9 C13 C10 26.9(6) 2 2
C13 C13 C10 102.6(2) 2 2
C12 C13 C10 18.3(2) . 2
C9 C13 C10 89.8(2) . 2
C18 C13 C10 144.2(2) . 2
C14 C13 C10 103.4(4) 2 2
C9 C13 Ru1 81.6(5) 2 .
C13 C13 Ru1 75.30(14) 2 .
C12 C13 Ru1 72.65(14) . .
C9 C13 Ru1 70.43(14) . .
C18 C13 Ru1 122.59(14) . .
C14 C13 Ru1 118.3(2) 2 .
C10 C13 Ru1 66.33(16) 2 .
C18 C14 C9 82.8(5) 2 .
C18 C14 C13 67.6(6) 2 2
C9 C14 C13 15.20(15) . 2
C18 C14 C12 112.0(7) 2 2
C9 C14 C12 29.5(2) . 2
C13 C14 C12 44.60(13) 2 2
C17 C15 C10 84.7(5) 2 .
C17 C15 C12 62.2(3) 2 2
C10 C15 C12 22.5(2) . 2
C17 C15 C11 109.2(5) 2 2
C10 C15 C11 24.7 . 2
C12 C15 C11 47.2(2) 2 2
C16 C16 C11 79.3 2 .
C16 C16 C11 58.5(2) 2 2
C11 C16 C11 20.8(2) . 2
C15 C17 C12 69.6(4) 2 .
C15 C17 C10 53.0(4) 2 2
C12 C17 C10 16.6 . 2
C14 C18 C13 71.7(4) 2 .
C14 C18 C9 59.7(3) 2 2
C13 C18 C9 12.0(3) . 2

loop_
_geom_bond_atom_site_label_1
_geom_bond_atom_site_label_2
_geom_bond_distance
_geom_bond_site_symmetry_2
Ru1 B1 2.114(6) .
Ru1 C2 2.135(7) .
Ru1 C9 2.217(4) .
Ru1 C9 2.217(4) 2
Ru1 C10 2.234(3) 2
Ru1 C10 2.234(4) .
Ru1 C13 2.240(4) 2
Ru1 C13 2.240(4) .
Ru1 C11 2.266(4) 2
Ru1 C11 2.266(4) .
Ru1 C12 2.270(4) .
Ru1 C12 2.270(4) 2
Ru2 C1 1.985(5) .
Ru2 B1 2.128(5) .
Ru2 C23 2.199(4) .
Ru2 C22 2.211(4) .
Ru2 C2 2.229(5) .
Ru2 C21 2.229(4) .
Ru2 C19 2.231(4) .
Ru2 C20 2.251(4) .
Ru2 Ru2 2.7371(6) 2
B1 Ru2 2.128(5) 2
C1 C2 1.351(10) .
C1 Ru2 1.985(5) 2
C2 C3 1.458(10) .
C2 Ru2 2.229(5) 2
C3 C4 1.369(6) .
C3 C4 1.369(6) 2
C4 C5 1.368(10) .
C5 C6 1.399(8) .
C6 C5 1.399(8) 2
C19 C23 1.409(7) .
C19 C20 1.431(7) .
C19 C24 1.505(7) .
C20 C21 1.420(6) .
C20 C25 1.503(7) .
C21 C22 1.403(9) .
C21 C26 1.499(8) .
C22 C23 1.454(8) .
C22 C27 1.513(8) .
C23 C28 1.518(9) .
C9 C13 0.410(6) 2
C9 C12 1.030(3) 2
C9 C13 1.431(3) .
C9 C10 1.431(3) .
C9 C14 1.521(3) .
C9 C9 1.654(9) 2
C9 C18 1.748(3) 2
C10 C12 0.618(4) 2
C10 C11 0.860(6) 2
C10 C11 1.396(2) .
C10 C15 1.521(3) .
C10 C13 1.785(4) 2
C10 C17 1.896(10) 2
C10 C10 1.915(7) 2
C11 C11 0.632(7) 2
C11 C10 0.860(5) 2
C11 C12 1.464(3) .
C11 C16 1.520(3) .
C11 C16 1.751(6) 2
C11 C12 1.946(6) 2
C11 C15 1.960(9) 2
C12 C10 0.618(5) 2
C12 C9 1.030(6) 2
C12 C13 1.431(3) .
C12 C17 1.521(3) .
C12 C15 1.612(5) 2
C12 C11 1.946(7) 2
C12 C14 2.031(4) 2
C13 C9 0.410(7) 2
C13 C13 1.137(9) 2
C13 C18 1.521(3) .
C13 C14 1.562(10) 2
C13 C10 1.785(3) 2
C14 C18 1.075(11) 2
C14 C13 1.562(9) 2
C14 C12 2.031(6) 2
C15 C17 1.282(4) 2
C15 C12 1.612(7) 2
C15 C11 1.960(9) 2
C16 C16 1.197(11) 2
C16 C11 1.751(4) 2
C17 C15 1.282(6) 2
C17 C10 1.897(9) 2
C18 C14 1.075(8) 2
C18 C9 1.748(4) 2

loop_
_geom_torsion_atom_site_label_1
_geom_torsion_atom_site_label_2
_geom_torsion_atom_site_label_3
_geom_torsion_atom_site_label_4
_geom_torsion
_geom_torsion_site_symmetry_1
_geom_torsion_site_symmetry_4
B1 Ru1 Ru2 C1 -104.7(2) . .
C2 Ru1 Ru2 C1 20.7(2) . .
C9 Ru1 Ru2 C1 173.0(2) . .
C9 Ru1 Ru2 C1 -140.8(3) 2 .
C10 Ru1 Ru2 C1 86.4(7) 2 .
C10 Ru1 Ru2 C1 129.4(2) . .
C13 Ru1 Ru2 C1 -175.1(2) 2 .
C13 Ru1 Ru2 C1 -145.8(2) . .
C11 Ru1 Ru2 C1 105.8(2) 2 .
C11 Ru1 Ru2 C1 91.4(3) . .
C12 Ru1 Ru2 C1 -97.6(7) . .
C12 Ru1 Ru2 C1 143.7(2) 2 .
C2 Ru1 Ru2 B1 125.3(2) . .
C9 Ru1 Ru2 B1 -82.36(19) . .
C9 Ru1 Ru2 B1 -36.1(3) 2 .
C10 Ru1 Ru2 B1 -169.0(7) 2 .
C10 Ru1 Ru2 B1 -125.91(18) . .
C13 Ru1 Ru2 B1 -70.41(19) 2 .
C13 Ru1 Ru2 B1 -41.1(2) . .
C11 Ru1 Ru2 B1 -149.6(2) 2 .
C11 Ru1 Ru2 B1 -163.9(2) . .
C12 Ru1 Ru2 B1 7.1(7) . .
C12 Ru1 Ru2 B1 -111.63(18) 2 .
B1 Ru1 Ru2 C23 153.3(3) . .
C2 Ru1 Ru2 C23 -81.4(3) . .
C9 Ru1 Ru2 C23 70.9(3) . .
C9 Ru1 Ru2 C23 117.2(3) 2 .
C10 Ru1 Ru2 C23 -15.7(8) 2 .
C10 Ru1 Ru2 C23 27.4(3) . .
C13 Ru1 Ru2 C23 82.9(3) 2 .
C13 Ru1 Ru2 C23 112.2(3) . .
C11 Ru1 Ru2 C23 3.7(3) 2 .
C11 Ru1 Ru2 C23 -10.6(3) . .
C12 Ru1 Ru2 C23 160.4(8) . .
C12 Ru1 Ru2 C23 41.7(3) 2 .
B1 Ru1 Ru2 C22 15.2(13) . .
C2 Ru1 Ru2 C22 140.5(13) . .
C9 Ru1 Ru2 C22 -67.2(13) . .
C9 Ru1 Ru2 C22 -20.9(13) 2 .
C10 Ru1 Ru2 C22 -153.8(14) 2 .
C10 Ru1 Ru2 C22 -110.7(13) . .
C13 Ru1 Ru2 C22 -55.2(13) 2 .
C13 Ru1 Ru2 C22 -26.0(13) . .
C11 Ru1 Ru2 C22 -134.4(13) 2 .
C11 Ru1 Ru2 C22 -148.7(13) . .
C12 Ru1 Ru2 C22 22.3(15) . .
C12 Ru1 Ru2 C22 -96.4(13) 2 .
B1 Ru1 Ru2 C2 -125.3(2) . .
C9 Ru1 Ru2 C2 152.32(19) . .
C9 Ru1 Ru2 C2 -161.4(2) 2 .
C10 Ru1 Ru2 C2 65.7(7) 2 .
C10 Ru1 Ru2 C2 108.77(19) . .
C13 Ru1 Ru2 C2 164.27(19) 2 .
C13 Ru1 Ru2 C2 -166.5(2) . .
C11 Ru1 Ru2 C2 85.1(2) 2 .
C11 Ru1 Ru2 C2 70.8(2) . .
C12 Ru1 Ru2 C2 -118.2(7) . .
C12 Ru1 Ru2 C2 123.06(18) 2 .
B1 Ru1 Ru2 C21 38.3(2) . .
C2 Ru1 Ru2 C21 163.6(2) . .
C9 Ru1 Ru2 C21 -44.1(2) . .
C9 Ru1 Ru2 C21 2.2(3) 2 .
C10 Ru1 Ru2 C21 -130.7(7) 2 .
C10 Ru1 Ru2 C21 -87.6(2) . .
C13 Ru1 Ru2 C21 -32.1(2) 2 .
C13 Ru1 Ru2 C21 -2.9(2) . .
C11 Ru1 Ru2 C21 -111.3(2) 2 .
C11 Ru1 Ru2 C21 -125.6(3) . .
C12 Ru1 Ru2 C21 45.4(7) . .
C12 Ru1 Ru2 C21 -73.3(2) 2 .
B1 Ru1 Ru2 C19 117.74(19) . .
C2 Ru1 Ru2 C19 -116.9(2) . .
C9 Ru1 Ru2 C19 35.38(19) . .
C9 Ru1 Ru2 C19 81.6(2) 2 .
C10 Ru1 Ru2 C19 -51.2(7) 2 .
C10 Ru1 Ru2 C19 -8.17(18) . .
C13 Ru1 Ru2 C19 47.33(19) 2 .
C13 Ru1 Ru2 C19 76.6(2) . .
C11 Ru1 Ru2 C19 -31.8(2) 2 .
C11 Ru1 Ru2 C19 -46.2(2) . .
C12 Ru1 Ru2 C19 124.8(7) . .
C12 Ru1 Ru2 C19 6.12(18) 2 .
B1 Ru1 Ru2 C20 75.85(18) . .
C2 Ru1 Ru2 C20 -158.83(19) . .
C9 Ru1 Ru2 C20 -6.51(18) . .
C9 Ru1 Ru2 C20 39.8(2) 2 .
C10 Ru1 Ru2 C20 -93.1(7) 2 .
C10 Ru1 Ru2 C20 -50.05(18) . .
C13 Ru1 Ru2 C20 5.45(18) 2 .
C13 Ru1 Ru2 C20 34.7(2) . .
C11 Ru1 Ru2 C20 -73.7(2) 2 .
C11 Ru1 Ru2 C20 -88.1(2) . .
C12 Ru1 Ru2 C20 82.9(7) . .
C12 Ru1 Ru2 C20 -35.77(18) 2 .
B1 Ru1 Ru2 Ru2 -61.24(13) . 2
C2 Ru1 Ru2 Ru2 64.08(14) . 2
C9 Ru1 Ru2 Ru2 -143.60(13) . 2
C9 Ru1 Ru2 Ru2 -97.3(2) 2 2
C10 Ru1 Ru2 Ru2 129.8(7) 2 2
C10 Ru1 Ru2 Ru2 172.85(13) . 2
C13 Ru1 Ru2 Ru2 -131.65(13) 2 2
C13 Ru1 Ru2 Ru2 -102.38(16) . 2
C11 Ru1 Ru2 Ru2 149.20(15) 2 2
C11 Ru1 Ru2 Ru2 134.83(19) . 2
C12 Ru1 Ru2 Ru2 -54.2(7) . 2
C12 Ru1 Ru2 Ru2 -172.87(12) 2 2
C2 Ru1 B1 Ru2 -40.93(9) . .
C9 Ru1 B1 Ru2 116.66(15) . .
C9 Ru1 B1 Ru2 161.47(14) 2 .
C10 Ru1 B1 Ru2 177.85(14) 2 .
C10 Ru1 B1 Ru2 100.3(2) . .
C13 Ru1 B1 Ru2 124.32(15) 2 .
C13 Ru1 B1 Ru2 153.82(14) . .
C11 Ru1 B1 Ru2 118.4(3) 2 .
C11 Ru1 B1 Ru2 159.7(2) . .
C12 Ru1 B1 Ru2 -178.85(12) . .
C12 Ru1 B1 Ru2 96.98(19) 2 .
C2 Ru1 B1 Ru2 40.93(9) . 2
C9 Ru1 B1 Ru2 -161.47(14) . 2
C9 Ru1 B1 Ru2 -116.66(15) 2 2
C10 Ru1 B1 Ru2 -100.3(2) 2 2
C10 Ru1 B1 Ru2 -177.85(15) . 2
C13 Ru1 B1 Ru2 -153.82(14) 2 2
C13 Ru1 B1 Ru2 -124.32(14) . 2
C11 Ru1 B1 Ru2 -159.7(2) 2 2
C11 Ru1 B1 Ru2 -118.4(3) . 2
C12 Ru1 B1 Ru2 -96.98(19) . 2
C12 Ru1 B1 Ru2 178.84(12) 2 2
C1 Ru2 B1 Ru1 74.5(2) . .
C23 Ru2 B1 Ru1 -141.6(4) . .
C22 Ru2 B1 Ru1 -178.18(17) . .
C2 Ru2 B1 Ru1 38.97(18) . .
C21 Ru2 B1 Ru1 -155.41(15) . .
C19 Ru2 B1 Ru1 -98.0(2) . .
C20 Ru2 B1 Ru1 -118.37(14) . .
Ru2 Ru2 B1 Ru1 80.60(15) 2 .
C1 Ru2 B1 Ru2 -6.1(3) . 2
C23 Ru2 B1 Ru2 137.8(4) . 2
C22 Ru2 B1 Ru2 101.2(2) . 2
C2 Ru2 B1 Ru2 -41.6(2) . 2
C21 Ru2 B1 Ru2 123.99(19) . 2
C19 Ru2 B1 Ru2 -178.60(14) . 2
C20 Ru2 B1 Ru2 161.03(17) . 2
Ru1 Ru2 B1 Ru2 -80.60(15) . 2
B1 Ru2 C1 C2 -75.3(3) . .
C23 Ru2 C1 C2 118.9(3) . .
C22 Ru2 C1 C2 158.2(3) . .
C21 Ru2 C1 C2 -175.5(3) . .
C19 Ru2 C1 C2 96.4(3) . .
C20 Ru2 C1 C2 151.6(6) . .
Ru1 Ru2 C1 C2 -26.9(3) . .
Ru2 Ru2 C1 C2 -81.8(3) 2 .
B1 Ru2 C1 Ru2 6.4(3) . 2
C23 Ru2 C1 Ru2 -159.4(2) . 2
C22 Ru2 C1 Ru2 -120.1(2) . 2
C2 Ru2 C1 Ru2 81.8(3) . 2
C21 Ru2 C1 Ru2 -93.8(3) . 2
C19 Ru2 C1 Ru2 178.14(15) . 2
C20 Ru2 C1 Ru2 -126.7(6) . 2
Ru1 Ru2 C1 Ru2 54.87(17) . 2
Ru2 C1 C2 C3 -135.79(12) . .
Ru2 C1 C2 C3 135.79(12) 2 .
Ru2 C1 C2 Ru1 44.21(12) . .
Ru2 C1 C2 Ru1 -44.21(12) 2 .
Ru2 C1 C2 Ru2 -88.4(2) 2 .
Ru2 C1 C2 Ru2 88.4(2) . 2
B1 Ru1 C2 C1 0.0 . .
C9 Ru1 C2 C1 -117.1(4) . .
C9 Ru1 C2 C1 117.1(4) 2 .
C10 Ru1 C2 C1 149.23(13) 2 .
C10 Ru1 C2 C1 -149.23(13) . .
C13 Ru1 C2 C1 -104.1(8) 2 .
C13 Ru1 C2 C1 104.1(8) . .
C11 Ru1 C2 C1 -171.30(10) 2 .
C11 Ru1 C2 C1 171.30(10) . .
C12 Ru1 C2 C1 131.55(17) . .
C12 Ru1 C2 C1 -131.55(18) 2 .
B1 Ru1 C2 C3 180.0 . .
C9 Ru1 C2 C3 62.9(4) . .
C9 Ru1 C2 C3 -62.9(4) 2 .
C10 Ru1 C2 C3 -30.77(13) 2 .
C10 Ru1 C2 C3 30.77(13) . .
C13 Ru1 C2 C3 75.9(8) 2 .
C13 Ru1 C2 C3 -75.9(8) . .
C11 Ru1 C2 C3 8.70(10) 2 .
C11 Ru1 C2 C3 -8.70(10) . .
C12 Ru1 C2 C3 -48.45(17) . .
C12 Ru1 C2 C3 48.45(18) 2 .
B1 Ru1 C2 Ru2 39.19(8) . .
C9 Ru1 C2 Ru2 -77.9(5) . .
C9 Ru1 C2 Ru2 156.3(4) 2 .
C10 Ru1 C2 Ru2 -171.58(12) 2 .
C10 Ru1 C2 Ru2 -110.04(18) . .
C13 Ru1 C2 Ru2 -64.9(8) 2 .
C13 Ru1 C2 Ru2 143.2(7) . .
C11 Ru1 C2 Ru2 -132.12(14) 2 .
C11 Ru1 C2 Ru2 -149.51(13) . .
C12 Ru1 C2 Ru2 170.74(14) . .
C12 Ru1 C2 Ru2 -92.4(2) 2 .
B1 Ru1 C2 Ru2 -39.19(8) . 2
C9 Ru1 C2 Ru2 -156.3(4) . 2
C9 Ru1 C2 Ru2 77.9(5) 2 2
C10 Ru1 C2 Ru2 110.04(18) 2 2
C10 Ru1 C2 Ru2 171.58(12) . 2
C13 Ru1 C2 Ru2 -143.2(7) 2 2
C13 Ru1 C2 Ru2 64.9(8) . 2
C11 Ru1 C2 Ru2 149.50(13) 2 2
C11 Ru1 C2 Ru2 132.11(14) . 2
C12 Ru1 C2 Ru2 92.4(2) . 2
C12 Ru1 C2 Ru2 -170.74(15) 2 2
B1 Ru2 C2 C1 105.4(3) . .
C23 Ru2 C2 C1 -74.4(3) . .
C22 Ru2 C2 C1 -30.6(4) . .
C21 Ru2 C2 C1 14.1(9) . .
C19 Ru2 C2 C1 -117.2(3) . .
C20 Ru2 C2 C1 -158.0(5) . .
Ru1 Ru2 C2 C1 144.3(3) . .
Ru2 Ru2 C2 C1 65.2(3) 2 .
C1 Ru2 C2 C3 105.9(9) . .
B1 Ru2 C2 C3 -148.7(8) . .
C23 Ru2 C2 C3 31.6(9) . .
C22 Ru2 C2 C3 75.4(9) . .
C21 Ru2 C2 C3 120.0(9) . .
C19 Ru2 C2 C3 -11.3(9) . .
C20 Ru2 C2 C3 -52.1(12) . .
Ru1 Ru2 C2 C3 -109.7(8) . .
Ru2 Ru2 C2 C3 171.2(9) 2 .
C1 Ru2 C2 Ru1 -144.3(3) . .
B1 Ru2 C2 Ru1 -38.97(16) . .
C23 Ru2 C2 Ru1 141.30(18) . .
C22 Ru2 C2 Ru1 -174.9(2) . .
C21 Ru2 C2 Ru1 -130.3(8) . .
C19 Ru2 C2 Ru1 98.4(2) . .
C20 Ru2 C2 Ru1 57.7(5) . .
Ru2 Ru2 C2 Ru1 -79.10(15) 2 .
C1 Ru2 C2 Ru2 -65.2(3) . 2
B1 Ru2 C2 Ru2 40.1(2) . 2
C23 Ru2 C2 Ru2 -139.60(18) . 2
C22 Ru2 C2 Ru2 -95.8(3) . 2
C21 Ru2 C2 Ru2 -51.2(9) . 2
C19 Ru2 C2 Ru2 177.54(15) . 2
C20 Ru2 C2 Ru2 136.8(4) . 2
Ru1 Ru2 C2 Ru2 79.10(15) . 2
C1 C2 C3 C4 90.5(6) . .
Ru1 C2 C3 C4 -89.5(6) . .
Ru2 C2 C3 C4 7.4(12) . .
Ru2 C2 C3 C4 173.5(6) 2 .
C1 C2 C3 C4 -90.5(6) . 2
Ru1 C2 C3 C4 89.5(6) . 2
Ru2 C2 C3 C4 -173.5(6) . 2
Ru2 C2 C3 C4 -7.4(12) 2 2
C4 C3 C4 C5 5.7(11) 2 .
C2 C3 C4 C5 -175.2(6) . .
C3 C4 C5 C6 -2.5(10) . .
C4 C5 C6 C5 -0.8(13) . 2
C1 Ru2 C19 C23 38.2(4) . .
B1 Ru2 C19 C23 -152.4(3) . .
C22 Ru2 C19 C23 -39.0(3) . .
C2 Ru2 C19 C23 87.1(4) . .
C21 Ru2 C19 C23 -80.7(3) . .
C20 Ru2 C19 C23 -117.5(4) . .
Ru1 Ru2 C19 C23 147.3(3) . .
Ru2 Ru2 C19 C23 174(3) 2 .
C1 Ru2 C19 C20 155.7(3) . .
B1 Ru2 C19 C20 -34.9(4) . .
C23 Ru2 C19 C20 117.5(4) . .
C22 Ru2 C19 C20 78.5(3) . .
C2 Ru2 C19 C20 -155.4(3) . .
C21 Ru2 C19 C20 36.7(3) . .
Ru1 Ru2 C19 C20 -95.2(2) . .
Ru2 Ru2 C19 C20 -68(3) 2 .
C1 Ru2 C19 C24 -83.1(6) . .
B1 Ru2 C19 C24 86.4(5) . .
C23 Ru2 C19 C24 -121.3(6) . .
C22 Ru2 C19 C24 -160.3(5) . .
C2 Ru2 C19 C24 -34.1(6) . .
C21 Ru2 C19 C24 158.0(5) . .
C20 Ru2 C19 C24 121.3(6) . .
Ru1 Ru2 C19 C24 26.0(5) . .
Ru2 Ru2 C19 C24 53(4) 2 .
C23 C19 C20 C21 0.4(5) . .
C24 C19 C20 C21 176.3(4) . .
Ru2 C19 C20 C21 -61.1(3) . .
C23 C19 C20 C25 -172.8(4) . .
C24 C19 C20 C25 3.2(7) . .
Ru2 C19 C20 C25 125.8(4) . .
C23 C19 C20 Ru2 61.4(3) . .
C24 C19 C20 Ru2 -122.6(4) . .
C1 Ru2 C20 C21 44.5(8) . .
B1 Ru2 C20 C21 -88.6(3) . .
C23 Ru2 C20 C21 81.0(3) . .
C22 Ru2 C20 C21 37.1(3) . .
C2 Ru2 C20 C21 176.7(5) . .
C19 Ru2 C20 C21 118.2(4) . .
Ru1 Ru2 C20 C21 -137.2(3) . .
Ru2 Ru2 C20 C21 -64.7(4) 2 .
C1 Ru2 C20 C19 -73.7(7) . .
B1 Ru2 C20 C19 153.2(3) . .
C23 Ru2 C20 C19 -37.2(3) . .
C22 Ru2 C20 C19 -81.1(3) . .
C2 Ru2 C20 C19 58.5(6) . .
C21 Ru2 C20 C19 -118.2(4) . .
Ru1 Ru2 C20 C19 104.6(2) . .
Ru2 Ru2 C20 C19 177.07(18) 2 .
C1 Ru2 C20 C25 165.2(7) . .
B1 Ru2 C20 C25 32.1(5) . .
C23 Ru2 C20 C25 -158.3(5) . .
C22 Ru2 C20 C25 157.8(5) . .
C2 Ru2 C20 C25 -62.6(8) . .
C21 Ru2 C20 C25 120.7(6) . .
C19 Ru2 C20 C25 -121.1(6) . .
Ru1 Ru2 C20 C25 -16.5(5) . .
Ru2 Ru2 C20 C25 55.9(5) 2 .
C19 C20 C21 C22 -1.0(5) . .
C25 C20 C21 C22 172.1(4) . .
Ru2 C20 C21 C22 -62.0(3) . .
C19 C20 C21 C26 -174.6(4) . .
C25 C20 C21 C26 -1.5(7) . .
Ru2 C20 C21 C26 124.4(5) . .
C19 C20 C21 Ru2 61.0(3) . .
C25 C20 C21 Ru2 -125.8(4) . .
C1 Ru2 C21 C22 -46.6(4) . .
B1 Ru2 C21 C22 -147.7(3) . .
C23 Ru2 C21 C22 38.5(3) . .
C2 Ru2 C21 C22 -57.4(9) . .
C19 Ru2 C21 C22 80.5(3) . .
C20 Ru2 C21 C22 117.5(4) . .
Ru1 Ru2 C21 C22 -176.2(2) . .
Ru2 Ru2 C21 C22 -101.6(3) 2 .
C1 Ru2 C21 C20 -164.1(3) . .
B1 Ru2 C21 C20 94.8(3) . .
C23 Ru2 C21 C20 -79.0(3) . .
C22 Ru2 C21 C20 -117.5(4) . .
C2 Ru2 C21 C20 -174.9(7) . .
C19 Ru2 C21 C20 -37.0(3) . .
Ru1 Ru2 C21 C20 66.2(3) . .
Ru2 Ru2 C21 C20 140.9(2) 2 .
C1 Ru2 C21 C26 76.6(7) . .
B1 Ru2 C21 C26 -24.5(6) . .
C23 Ru2 C21 C26 161.7(7) . .
C22 Ru2 C21 C26 123.2(7) . .
C2 Ru2 C21 C26 65.8(11) . .
C19 Ru2 C21 C26 -156.3(7) . .
C20 Ru2 C21 C26 -119.3(7) . .
Ru1 Ru2 C21 C26 -53.1(7) . .
Ru2 Ru2 C21 C26 21.6(7) 2 .
C20 C21 C22 C23 1.3(5) . .
C26 C21 C22 C23 174.5(5) . .
Ru2 C21 C22 C23 -61.7(3) . .
C20 C21 C22 C27 -174.6(5) . .
C26 C21 C22 C27 -1.3(8) . .
Ru2 C21 C22 C27 122.4(5) . .
C20 C21 C22 Ru2 63.0(3) . .
C26 C21 C22 Ru2 -123.7(5) . .
C1 Ru2 C22 C21 145.0(3) . .
B1 Ru2 C22 C21 40.1(3) . .
C23 Ru2 C22 C21 -117.1(4) . .
C2 Ru2 C22 C21 163.1(3) . .
C19 Ru2 C22 C21 -79.5(3) . .
C20 Ru2 C22 C21 -37.2(3) . .
Ru1 Ru2 C22 C21 26.0(14) . .
Ru2 Ru2 C22 C21 99.3(3) 2 .
C1 Ru2 C22 C23 -97.9(4) . .
B1 Ru2 C22 C23 157.2(3) . .
C2 Ru2 C22 C23 -79.8(4) . .
C21 Ru2 C22 C23 117.1(4) . .
C19 Ru2 C22 C23 37.6(3) . .
C20 Ru2 C22 C23 79.8(3) . .
Ru1 Ru2 C22 C23 143.1(12) . .
Ru2 Ru2 C22 C23 -143.7(3) 2 .
C1 Ru2 C22 C27 22.9(8) . .
B1 Ru2 C22 C27 -82.0(8) . .
C23 Ru2 C22 C27 120.8(9) . .
C2 Ru2 C22 C27 41.0(9) . .
C21 Ru2 C22 C27 -122.1(9) . .
C19 Ru2 C22 C27 158.4(8) . .
C20 Ru2 C22 C27 -159.3(8) . .
Ru1 Ru2 C22 C27 -96.1(15) . .
Ru2 Ru2 C22 C27 -22.8(8) 2 .
C20 C19 C23 C22 0.4(5) . .
C24 C19 C23 C22 -175.5(4) . .
Ru2 C19 C23 C22 63.1(3) . .
C20 C19 C23 C28 176.2(5) . .
C24 C19 C23 C28 0.3(8) . .
Ru2 C19 C23 C28 -121.2(5) . .
C20 C19 C23 Ru2 -62.6(3) . .
C24 C19 C23 Ru2 121.4(5) . .
C21 C22 C23 C19 -1.1(5) . .
C27 C22 C23 C19 174.8(5) . .
Ru2 C22 C23 C19 -64.1(3) . .
C21 C22 C23 C28 -176.7(5) . .
C27 C22 C23 C28 -0.8(9) . .
Ru2 C22 C23 C28 120.3(5) . .
C21 C22 C23 Ru2 63.0(3) . .
C27 C22 C23 Ru2 -121.1(5) . .
C1 Ru2 C23 C19 -153.3(3) . .
B1 Ru2 C23 C19 63.7(6) . .
C22 Ru2 C23 C19 116.1(5) . .
C2 Ru2 C23 C19 -116.9(3) . .
C21 Ru2 C23 C19 79.2(3) . .
C20 Ru2 C23 C19 37.4(3) . .
Ru1 Ru2 C23 C19 -57.7(4) . .
Ru2 Ru2 C23 C19 -179.65(19) 2 .
C1 Ru2 C23 C22 90.6(4) . .
B1 Ru2 C23 C22 -52.4(6) . .
C2 Ru2 C23 C22 127.0(3) . .
C21 Ru2 C23 C22 -36.9(3) . .
C19 Ru2 C23 C22 -116.1(5) . .
C20 Ru2 C23 C22 -78.7(3) . .
Ru1 Ru2 C23 C22 -173.8(3) . .
Ru2 Ru2 C23 C22 64.3(4) 2 .
C1 Ru2 C23 C28 -32.2(6) . .
B1 Ru2 C23 C28 -175.2(6) . .
C22 Ru2 C23 C28 -122.8(7) . .
C2 Ru2 C23 C28 4.2(6) . .
C21 Ru2 C23 C28 -159.7(6) . .
C19 Ru2 C23 C28 121.1(7) . .
C20 Ru2 C23 C28 158.5(6) . .
Ru1 Ru2 C23 C28 63.4(7) . .
Ru2 Ru2 C23 C28 -58.6(7) 2 .
B1 Ru1 C9 C13 46.6(9) . 2
C2 Ru1 C9 C13 161.1(9) . 2
C9 Ru1 C9 C13 -48.3(8) 2 2
C10 Ru1 C9 C13 -90.5(9) 2 2
C10 Ru1 C9 C13 -151.9(9) . 2
C13 Ru1 C9 C13 -35.3(9) . 2
C11 Ru1 C9 C13 -132.6(10) 2 2
C11 Ru1 C9 C13 -115.6(8) . 2
C12 Ru1 C9 C13 -72.7(9) . 2
C12 Ru1 C9 C13 -173.6(12) 2 2
B1 Ru1 C9 C12 -139.8(4) . 2
C2 Ru1 C9 C12 -25.3(7) . 2
C9 Ru1 C9 C12 125.3(4) 2 2
C10 Ru1 C9 C12 83.1(3) 2 2
C10 Ru1 C9 C12 21.7(4) . 2
C13 Ru1 C9 C12 173.6(12) 2 2
C13 Ru1 C9 C12 138.3(3) . 2
C11 Ru1 C9 C12 41.0(3) 2 2
C11 Ru1 C9 C12 58.0(4) . 2
C12 Ru1 C9 C12 100.9(4) . 2
B1 Ru1 C9 C13 81.91(12) . .
C2 Ru1 C9 C13 -163.5(5) . .
C9 Ru1 C9 C13 -12.98(12) 2 .
C10 Ru1 C9 C13 -55.20(12) 2 .
C10 Ru1 C9 C13 -116.56(7) . .
C13 Ru1 C9 C13 35.3(9) 2 .
C11 Ru1 C9 C13 -97.24(19) 2 .
C11 Ru1 C9 C13 -80.24(9) . .
C12 Ru1 C9 C13 -37.32(6) . .
C12 Ru1 C9 C13 -138.3(3) 2 .
B1 Ru1 C9 C10 -161.53(12) . .
C2 Ru1 C9 C10 -47.0(4) . .
C9 Ru1 C9 C10 103.58(12) 2 .
C10 Ru1 C9 C10 61.36(14) 2 .
C13 Ru1 C9 C10 151.9(9) 2 .
C13 Ru1 C9 C10 116.56(7) . .
C11 Ru1 C9 C10 19.3(2) 2 .
C11 Ru1 C9 C10 36.32(5) . .
C12 Ru1 C9 C10 79.24(8) . .
C12 Ru1 C9 C10 -21.7(4) 2 .
B1 Ru1 C9 C14 -39.88(12) . .
C2 Ru1 C9 C14 74.7(5) . .
C9 Ru1 C9 C14 -134.77(10) 2 .
C10 Ru1 C9 C14 -176.98(14) 2 .
C10 Ru1 C9 C14 121.65(7) . .
C13 Ru1 C9 C14 -86.4(9) 2 .
C13 Ru1 C9 C14 -121.78(8) . .
C11 Ru1 C9 C14 141.0(2) 2 .
C11 Ru1 C9 C14 158.0 . .
C12 Ru1 C9 C14 -159.1 . .
C12 Ru1 C9 C14 100.0(4) 2 .
B1 Ru1 C9 C9 94.89(8) . 2
C2 Ru1 C9 C9 -150.6(5) . 2
C10 Ru1 C9 C9 -42.22(13) 2 2
C10 Ru1 C9 C9 -103.58(12) . 2
C13 Ru1 C9 C9 48.3(8) 2 2
C13 Ru1 C9 C9 12.98(12) . 2
C11 Ru1 C9 C9 -84.26(16) 2 2
C11 Ru1 C9 C9 -67.26(10) . 2
C12 Ru1 C9 C9 -24.34(10) . 2
C12 Ru1 C9 C9 -125.3(4) 2 2
B1 Ru1 C9 C18 1.6(4) . 2
C2 Ru1 C9 C18 116.1(5) . 2
C9 Ru1 C9 C18 -93.3(4) 2 2
C10 Ru1 C9 C18 -135.6(5) 2 2
C10 Ru1 C9 C18 163.1(4) . 2
C13 Ru1 C9 C18 -45.0(5) 2 2
C13 Ru1 C9 C18 -80.4(5) . 2
C11 Ru1 C9 C18 -177.6(5) 2 2
C11 Ru1 C9 C18 -160.6(4) . 2
C12 Ru1 C9 C18 -117.7(5) . 2
C12 Ru1 C9 C18 141.4(8) 2 2
C13 C9 C10 C12 163.8(2) 2 2
C13 C9 C10 C12 170.68(17) . 2
C14 C9 C10 C12 -9.32(17) . 2
C9 C9 C10 C12 172.1(2) 2 2
C18 C9 C10 C12 -2.75(12) 2 2
Ru1 C9 C10 C12 107.17(14) . 2
C13 C9 C10 C11 -5.7(3) 2 2
C12 C9 C10 C11 -169.48(15) 2 2
C13 C9 C10 C11 1.2 . 2
C14 C9 C10 C11 -178.8 . 2
C9 C9 C10 C11 2.61(14) 2 2
C18 C9 C10 C11 -172.23(13) 2 2
Ru1 C9 C10 C11 -62.31(14) . 2
C13 C9 C10 C11 -6.9(3) 2 .
C12 C9 C10 C11 -170.72(17) 2 .
C13 C9 C10 C11 0.0 . .
C14 C9 C10 C11 180.0 . .
C9 C9 C10 C11 1.37(14) 2 .
C18 C9 C10 C11 -173.47(14) 2 .
Ru1 C9 C10 C11 -63.55(15) . .
C13 C9 C10 C15 173.1(3) 2 .
C12 C9 C10 C15 9.32(17) 2 .
C13 C9 C10 C15 180.0 . .
C14 C9 C10 C15 0.0 . .
C9 C9 C10 C15 -178.59(14) 2 .
C18 C9 C10 C15 6.57(14) 2 .
Ru1 C9 C10 C15 116.49(15) . .
C12 C9 C10 C13 -163.8(2) 2 2
C13 C9 C10 C13 6.9(3) . 2
C14 C9 C10 C13 -173.1(3) . 2
C9 C9 C10 C13 8.3(4) 2 2
C18 C9 C10 C13 -166.5(2) 2 2
Ru1 C9 C10 C13 -56.6(3) . 2
C13 C9 C10 C17 168.9(3) 2 2
C12 C9 C10 C17 5.14(16) 2 2
C13 C9 C10 C17 175.8 . 2
C14 C9 C10 C17 -4.2 . 2
C9 C9 C10 C17 177.23(14) 2 2
C18 C9 C10 C17 2.39(13) 2 2
Ru1 C9 C10 C17 112.31(14) . 2
C13 C9 C10 C10 -8.3(3) 2 2
C12 C9 C10 C10 -172.09(17) 2 2
C13 C9 C10 C10 -1.4 . 2
C14 C9 C10 C10 178.6 . 2
C9 C9 C10 C10 0.00(14) 2 2
C18 C9 C10 C10 -174.84(14) 2 2
Ru1 C9 C10 C10 -64.92(15) . 2
C13 C9 C10 Ru1 56.6(3) 2 .
C12 C9 C10 Ru1 -107.17(14) 2 .
C13 C9 C10 Ru1 63.52(15) . .
C14 C9 C10 Ru1 -116.49(15) . .
C9 C9 C10 Ru1 64.92(11) 2 .
C18 C9 C10 Ru1 -109.92(15) 2 .
B1 Ru1 C10 C12 -10.5(6) . 2
C2 Ru1 C10 C12 121.1(5) . 2
C9 Ru1 C10 C12 -37.4(6) . 2
C9 Ru1 C10 C12 -87.2(5) 2 2
C10 Ru1 C10 C12 -130.8(5) 2 2
C13 Ru1 C10 C12 -44.2(4) 2 2
C13 Ru1 C10 C12 -75.3(6) . 2
C11 Ru1 C10 C12 -171.3(8) 2 2
C11 Ru1 C10 C12 -155.2(5) . 2
C12 Ru1 C10 C12 -117.4(6) . 2
B1 Ru1 C10 C11 160.8(3) . 2
C2 Ru1 C10 C11 -67.6(4) . 2
C9 Ru1 C10 C11 133.9(3) . 2
C9 Ru1 C10 C11 84.1(4) 2 2
C10 Ru1 C10 C11 40.5(3) 2 2
C13 Ru1 C10 C11 127.1(5) 2 2
C13 Ru1 C10 C11 96.0(3) . 2
C11 Ru1 C10 C11 16.1(3) . 2
C12 Ru1 C10 C11 53.9(3) . 2
C12 Ru1 C10 C11 171.3(8) 2 2
B1 Ru1 C10 C11 144.7(2) . .
C2 Ru1 C10 C11 -83.66(16) . .
C9 Ru1 C10 C11 117.79(8) . .
C9 Ru1 C10 C11 67.99(17) 2 .
C10 Ru1 C10 C11 24.4 2 .
C13 Ru1 C10 C11 111.0(3) 2 .
C13 Ru1 C10 C11 79.91(9) . .
C11 Ru1 C10 C11 -16.1(3) 2 .
C12 Ru1 C10 C11 37.84(5) . .
C12 Ru1 C10 C11 155.2(5) 2 .
B1 Ru1 C10 C9 26.9(2) . .
C2 Ru1 C10 C9 158.55(17) . .
C9 Ru1 C10 C9 -49.8(2) 2 .
C10 Ru1 C10 C9 -93.43(8) 2 .
C13 Ru1 C10 C9 -6.8(3) 2 .
C13 Ru1 C10 C9 -37.88(5) . .
C11 Ru1 C10 C9 -133.9(3) 2 .
C11 Ru1 C10 C9 -117.79(8) . .
C12 Ru1 C10 C9 -79.96(8) . .
C12 Ru1 C10 C9 37.4(6) 2 .
B1 Ru1 C10 C15 -94.0(2) . .
C2 Ru1 C10 C15 37.57(17) . .
C9 Ru1 C10 C15 -120.98(7) . .
C9 Ru1 C10 C15 -170.78(19) 2 .
C10 Ru1 C10 C15 145.58(5) 2 .
C13 Ru1 C10 C15 -127.7(3) 2 .
C13 Ru1 C10 C15 -158.9 . .
C11 Ru1 C10 C15 105.1(3) 2 .
C11 Ru1 C10 C15 121.23(8) . .
C12 Ru1 C10 C15 159.1 . .
C12 Ru1 C10 C15 -83.6(6) 2 .
B1 Ru1 C10 C13 33.7(3) . 2
C2 Ru1 C10 C13 165.3(2) . 2
C9 Ru1 C10 C13 6.8(3) . 2
C9 Ru1 C10 C13 -43.04(12) 2 2
C10 Ru1 C10 C13 -86.7(3) 2 2
C13 Ru1 C10 C13 -31.1(3) . 2
C11 Ru1 C10 C13 -127.1(5) 2 2
C11 Ru1 C10 C13 -111.0(3) . 2
C12 Ru1 C10 C13 -73.2(3) . 2
C12 Ru1 C10 C13 44.2(4) 2 2
B1 Ru1 C10 C17 -49.3(2) . 2
C2 Ru1 C10 C17 82.35(15) . 2
C9 Ru1 C10 C17 -76.20(12) . 2
C9 Ru1 C10 C17 -126.00(16) 2 2
C10 Ru1 C10 C17 -169.63(7) 2 2
C13 Ru1 C10 C17 -83.0(2) 2 2
C13 Ru1 C10 C17 -114.08(13) . 2
C11 Ru1 C10 C17 149.9(3) 2 2
C11 Ru1 C10 C17 166.01(6) . 2
C12 Ru1 C10 C17 -156.16(9) . 2
C12 Ru1 C10 C17 -38.8(5) 2 2
B1 Ru1 C10 C10 120.4(2) . 2
C2 Ru1 C10 C10 -108.02(16) . 2
C9 Ru1 C10 C10 93.43(8) . 2
C9 Ru1 C10 C10 43.63(17) 2 2
C13 Ru1 C10 C10 86.7(3) 2 2
C13 Ru1 C10 C10 55.55(7) . 2
C11 Ru1 C10 C10 -40.5(3) 2 2
C11 Ru1 C10 C10 -24.4 . 2
C12 Ru1 C10 C10 13.5 . 2
C12 Ru1 C10 C10 130.8(5) 2 2
C12 C10 C11 C11 165.74(15) 2 2
C9 C10 C11 C11 176.7 . 2
C15 C10 C11 C11 -3.4 . 2
C13 C10 C11 C11 175.8 2 2
C17 C10 C11 C11 14.64(17) 2 2
C10 C10 C11 C11 180.0 2 2
Ru1 C10 C11 C11 114.75(14) . 2
C12 C10 C11 C10 -14.25(15) 2 2
C11 C10 C11 C10 -180.0 2 2
C9 C10 C11 C10 -3.3 . 2
C15 C10 C11 C10 176.6 . 2
C13 C10 C11 C10 -4.2 2 2
C17 C10 C11 C10 -165.34(17) 2 2
Ru1 C10 C11 C10 -65.24(14) . 2
C12 C10 C11 C12 -10.88(15) 2 .
C11 C10 C11 C12 -176.6 2 .
C9 C10 C11 C12 0.1 . .
C15 C10 C11 C12 -180.0 . .
C13 C10 C11 C12 -0.8 2 .
C17 C10 C11 C12 -161.97(17) 2 .
C10 C10 C11 C12 3.4 2 .
Ru1 C10 C11 C12 -61.87(14) . .
C12 C10 C11 C16 169.10(15) 2 .
C11 C10 C11 C16 3.4 2 .
C9 C10 C11 C16 -180.0 . .
C15 C10 C11 C16 0.0 . .
C13 C10 C11 C16 179.1 2 .
C17 C10 C11 C16 18.01(17) 2 .
C10 C10 C11 C16 -176.6 2 .
Ru1 C10 C11 C16 118.12(14) . .
C12 C10 C11 C16 168.16(15) 2 2
C11 C10 C11 C16 2.4 2 2
C9 C10 C11 C16 179.1 . 2
C15 C10 C11 C16 -0.9 . 2
C13 C10 C11 C16 178.2 2 2
C17 C10 C11 C16 17.07(17) 2 2
C10 C10 C11 C16 -177.6 2 2
Ru1 C10 C11 C16 117.17(14) . 2
C11 C10 C11 C12 -165.74(15) 2 2
C9 C10 C11 C12 10.94(15) . 2
C15 C10 C11 C12 -169.10(15) . 2
C13 C10 C11 C12 10.03(14) 2 2
C17 C10 C11 C12 -151.09(6) 2 2
C10 C10 C11 C12 14.25(15) 2 2
Ru1 C10 C11 C12 -50.99(17) . 2
C12 C10 C11 C15 -21.01(16) 2 2
C11 C10 C11 C15 173.3 2 2
C9 C10 C11 C15 -10.1 . 2
C15 C10 C11 C15 169.9 . 2
C13 C10 C11 C15 -10.98(5) 2 2
C17 C10 C11 C15 -172.10(16) 2 2
C10 C10 C11 C15 -6.8 2 2
Ru1 C10 C11 C15 -71.99(15) . 2
C12 C10 C11 Ru1 50.99(17) 2 .
C11 C10 C11 Ru1 -114.75(14) 2 .
C9 C10 C11 Ru1 61.93(14) . .
C15 C10 C11 Ru1 -118.11(14) . .
C13 C10 C11 Ru1 61.02(14) 2 .
C17 C10 C11 Ru1 -100.10(18) 2 .
C10 C10 C11 Ru1 65.24(14) 2 .
B1 Ru1 C11 C11 -109.1(3) . 2
C2 Ru1 C11 C11 93.38(12) . 2
C9 Ru1 C11 C11 -59.80(8) . 2
C9 Ru1 C11 C11 -111.2(2) 2 2
C10 Ru1 C11 C11 -143.7(3) 2 2
C10 Ru1 C11 C11 -22.1 . 2
C13 Ru1 C11 C11 -70.1(2) 2 2
C13 Ru1 C11 C11 -102.44(9) . 2
C12 Ru1 C11 C11 -139.84(6) . 2
C12 Ru1 C11 C11 -30.56(13) 2 2
B1 Ru1 C11 C10 34.6(5) . 2
C2 Ru1 C11 C10 -122.9(3) . 2
C9 Ru1 C11 C10 83.9(3) . 2
C9 Ru1 C11 C10 32.5(3) 2 2
C10 Ru1 C11 C10 121.6(3) . 2
C13 Ru1 C11 C10 73.6(3) 2 2
C13 Ru1 C11 C10 41.3(3) . 2
C11 Ru1 C11 C10 143.7(3) 2 2
C12 Ru1 C11 C10 3.9(3) . 2
C12 Ru1 C11 C10 113.1(3) 2 2
B1 Ru1 C11 C10 -87.0(3) . .
C2 Ru1 C11 C10 115.49(12) . .
C9 Ru1 C11 C10 -37.69(6) . .
C9 Ru1 C11 C10 -89.1(2) 2 .
C10 Ru1 C11 C10 -121.6(3) 2 .
C13 Ru1 C11 C10 -48.0(2) 2 .
C13 Ru1 C11 C10 -80.33(8) . .
C11 Ru1 C11 C10 22.1 2 .
C12 Ru1 C11 C10 -117.73(7) . .
C12 Ru1 C11 C10 -8.45(13) 2 .
B1 Ru1 C11 C12 30.8(3) . .
C2 Ru1 C11 C12 -126.78(12) . .
C9 Ru1 C11 C12 80.04(9) . .
C9 Ru1 C11 C12 28.6(2) 2 .
C10 Ru1 C11 C12 -3.9(3) 2 .
C10 Ru1 C11 C12 117.73(7) . .
C13 Ru1 C11 C12 69.7(2) 2 .
C13 Ru1 C11 C12 37.39(6) . .
C11 Ru1 C11 C12 139.84(6) 2 .
C12 Ru1 C11 C12 109.28(15) 2 .
B1 Ru1 C11 C16 153.4(3) . .
C2 Ru1 C11 C16 -4.18(13) . .
C9 Ru1 C11 C16 -157.4 . .
C9 Ru1 C11 C16 151.2(3) 2 .
C10 Ru1 C11 C16 118.7(3) 2 .
C10 Ru1 C11 C16 -119.67(8) . .
C13 Ru1 C11 C16 -167.7(2) 2 .
C13 Ru1 C11 C16 160.0 . .
C11 Ru1 C11 C16 -97.56(10) 2 .
C12 Ru1 C11 C16 122.60(8) . .
C12 Ru1 C11 C16 -128.12(17) 2 .
B1 Ru1 C11 C16 -160.0(2) . 2
C2 Ru1 C11 C16 42.5(3) . 2
C9 Ru1 C11 C16 -110.7(3) . 2
C9 Ru1 C11 C16 -162.1(4) 2 2
C10 Ru1 C11 C16 165.4(5) 2 2
C10 Ru1 C11 C16 -73.0(3) . 2
C13 Ru1 C11 C16 -121.1(4) 2 2
C13 Ru1 C11 C16 -153.4(3) . 2
C11 Ru1 C11 C16 -50.9(3) 2 2
C12 Ru1 C11 C16 169.2(3) . 2
C12 Ru1 C11 C16 -81.5(4) 2 2
B1 Ru1 C11 C12 -78.5(4) . 2
C2 Ru1 C11 C12 123.95(13) . 2
C9 Ru1 C11 C12 -29.23(16) . 2
C9 Ru1 C11 C12 -80.64(18) 2 2
C10 Ru1 C11 C12 -113.1(3) 2 2
C10 Ru1 C11 C12 8.45(13) . 2
C13 Ru1 C11 C12 -39.58(13) 2 2
C13 Ru1 C11 C12 -71.88(17) . 2
C11 Ru1 C11 C12 30.56(13) 2 2
C12 Ru1 C11 C12 -109.28(15) . 2
B1 Ru1 C11 C15 75.1(3) . 2
C2 Ru1 C11 C15 -82.45(12) . 2
C9 Ru1 C11 C15 124.37(7) . 2
C9 Ru1 C11 C15 73.0(2) 2 2
C10 Ru1 C11 C15 40.5(3) 2 2
C10 Ru1 C11 C15 162.1 . 2
C13 Ru1 C11 C15 114.0(2) 2 2
C13 Ru1 C11 C15 81.72(8) . 2
C11 Ru1 C11 C15 -175.8 2 2
C12 Ru1 C11 C15 44.32(6) . 2
C12 Ru1 C11 C15 153.60(13) 2 2
C11 C11 C12 C10 -154.5(14) 2 2
C10 C11 C12 C10 -152.6(14) . 2
C16 C11 C12 C10 27.4(14) . 2
C16 C11 C12 C10 32.4(15) 2 2
C12 C11 C12 C10 -154.5(14) 2 2
C15 C11 C12 C10 23.4(14) 2 2
Ru1 C11 C12 C10 145.9(14) . 2
C11 C11 C12 C9 -4.3(2) 2 2
C10 C11 C12 C9 150.2(14) 2 2
C10 C11 C12 C9 -2.5(2) . 2
C16 C11 C12 C9 177.6(2) . 2
C16 C11 C12 C9 -177.4(3) 2 2
C12 C11 C12 C9 -4.3(2) 2 2
C15 C11 C12 C9 173.6(2) 2 2
Ru1 C11 C12 C9 -63.9(3) . 2
C11 C11 C12 C13 -1.9 2 .
C10 C11 C12 C13 152.6(14) 2 .
C10 C11 C12 C13 -0.1 . .
C16 C11 C12 C13 180.0 . .
C16 C11 C12 C13 -174.97(17) 2 .
C12 C11 C12 C13 -1.9 2 .
C15 C11 C12 C13 176.0 2 .
Ru1 C11 C12 C13 -61.54(13) . .
C11 C11 C12 C17 178.1 2 .
C10 C11 C12 C17 -27.4(14) 2 .
C10 C11 C12 C17 180.0 . .
C16 C11 C12 C17 0.0 . .
C16 C11 C12 C17 5.07(17) 2 .
C12 C11 C12 C17 178.1 2 .
C15 C11 C12 C17 -4.0 2 .
Ru1 C11 C12 C17 118.50(13) . .
C11 C11 C12 C15 -177.9 2 2
C10 C11 C12 C15 -23.4(14) 2 2
C10 C11 C12 C15 -176.1 . 2
C16 C11 C12 C15 4.0 . 2
C16 C11 C12 C15 9.04(18) 2 2
C12 C11 C12 C15 -177.9 2 2
Ru1 C11 C12 C15 122.47(14) . 2
C10 C11 C12 C11 154.5(14) 2 2
C10 C11 C12 C11 1.9 . 2
C16 C11 C12 C11 -178.1 . 2
C16 C11 C12 C11 -173.03(17) 2 2
C12 C11 C12 C11 0.0 2 2
C15 C11 C12 C11 177.9 2 2
Ru1 C11 C12 C11 -59.60(13) . 2
C11 C11 C12 C14 -8.92(10) 2 2
C10 C11 C12 C14 145.6(13) 2 2
C10 C11 C12 C14 -7.05(10) . 2
C16 C11 C12 C14 172.97(10) . 2
C16 C11 C12 C14 178.05(18) 2 2
C12 C11 C12 C14 -8.92(10) 2 2
C15 C11 C12 C14 169.01(9) 2 2
Ru1 C11 C12 C14 -68.52(19) . 2
C11 C11 C12 Ru1 59.60(13) 2 .
C10 C11 C12 Ru1 -145.9(14) 2 .
C10 C11 C12 Ru1 61.47(13) . .
C16 C11 C12 Ru1 -118.51(13) . .
C16 C11 C12 Ru1 -113.4(2) 2 .
C12 C11 C12 Ru1 59.60(13) 2 .
C15 C11 C12 Ru1 -122.47(14) 2 .
B1 Ru1 C12 C10 -171.6(4) . 2
C2 Ru1 C12 C10 69.5(6) . 2
C9 Ru1 C12 C10 -84.3(5) . 2
C9 Ru1 C12 C10 -124.1(7) 2 2
C10 Ru1 C12 C10 -41.6(5) . 2
C13 Ru1 C12 C10 -96.0(5) 2 2
C13 Ru1 C12 C10 -122.1(4) . 2
C11 Ru1 C12 C10 -18.6(4) 2 2
C11 Ru1 C12 C10 -5.3(5) . 2
C12 Ru1 C12 C10 -56.5(5) 2 2
B1 Ru1 C12 C9 -47.6(4) . 2
C2 Ru1 C12 C9 -166.5(3) . 2
C9 Ru1 C12 C9 39.7(4) . 2
C10 Ru1 C12 C9 124.1(7) 2 2
C10 Ru1 C12 C9 82.4(3) . 2
C13 Ru1 C12 C9 28.0(2) 2 2
C13 Ru1 C12 C9 1.9(3) . 2
C11 Ru1 C12 C9 105.4(4) 2 2
C11 Ru1 C12 C9 118.7(3) . 2
C12 Ru1 C12 C9 67.5(3) 2 2
B1 Ru1 C12 C13 -49.52(16) . .
C2 Ru1 C12 C13 -168.4(2) . .
C9 Ru1 C12 C13 37.79(6) . .
C9 Ru1 C12 C13 -1.9(3) 2 .
C10 Ru1 C12 C13 122.1(4) 2 .
C10 Ru1 C12 C13 80.49(8) . .
C13 Ru1 C12 C13 26.09(14) 2 .
C11 Ru1 C12 C13 103.50(12) 2 .
C11 Ru1 C12 C13 116.79(8) . .
C12 Ru1 C12 C13 65.60(8) 2 .
B1 Ru1 C12 C11 -166.31(17) . .
C2 Ru1 C12 C11 74.8(2) . .
C9 Ru1 C12 C11 -79.00(9) . .
C9 Ru1 C12 C11 -118.7(3) 2 .
C10 Ru1 C12 C11 5.3(5) 2 .
C10 Ru1 C12 C11 -36.30(6) . .
C13 Ru1 C12 C11 -90.69(14) 2 .
C13 Ru1 C12 C11 -116.79(8) . .
C11 Ru1 C12 C11 -13.28(12) 2 .
C12 Ru1 C12 C11 -51.18(8) 2 .
B1 Ru1 C12 C17 71.28(17) . .
C2 Ru1 C12 C17 -47.6(2) . .
C9 Ru1 C12 C17 158.6 . .
C9 Ru1 C12 C17 118.9(3) 2 .
C10 Ru1 C12 C17 -117.1(5) 2 .
C10 Ru1 C12 C17 -158.7 . .
C13 Ru1 C12 C17 146.90(13) 2 .
C13 Ru1 C12 C17 120.80(7) . .
C11 Ru1 C12 C17 -135.69(12) 2 .
C11 Ru1 C12 C17 -122.41(8) . .
C12 Ru1 C12 C17 -173.6 2 .
B1 Ru1 C12 C15 126.7(3) . 2
C2 Ru1 C12 C15 7.8(4) . 2
C9 Ru1 C12 C15 -145.9(3) . 2
C9 Ru1 C12 C15 174.3(6) 2 2
C10 Ru1 C12 C15 -61.6(2) 2 2
C10 Ru1 C12 C15 -103.2(4) . 2
C13 Ru1 C12 C15 -157.6(4) 2 2
C13 Ru1 C12 C15 176.3(3) . 2
C11 Ru1 C12 C15 -80.2(3) 2 2
C11 Ru1 C12 C15 -67.0(4) . 2
C12 Ru1 C12 C15 -118.1(3) 2 2
B1 Ru1 C12 C11 -153.02(16) . 2
C2 Ru1 C12 C11 88.1(3) . 2
C9 Ru1 C12 C11 -65.72(12) . 2
C9 Ru1 C12 C11 -105.4(4) 2 2
C10 Ru1 C12 C11 18.6(4) 2 2
C10 Ru1 C12 C11 -23.02(12) . 2
C13 Ru1 C12 C11 -77.4(2) 2 2
C13 Ru1 C12 C11 -103.50(12) . 2
C11 Ru1 C12 C11 13.28(12) . 2
C12 Ru1 C12 C11 -37.90(12) 2 2
B1 Ru1 C12 C14 -8.1(3) . 2
C2 Ru1 C12 C14 -127.0(3) . 2
C9 Ru1 C12 C14 79.2(3) . 2
C9 Ru1 C12 C14 39.5(3) 2 2
C10 Ru1 C12 C14 163.5(7) 2 2
C10 Ru1 C12 C14 121.9(3) . 2
C13 Ru1 C12 C14 67.5(3) 2 2
C13 Ru1 C12 C14 41.4(3) . 2
C11 Ru1 C12 C14 144.9(3) 2 2
C11 Ru1 C12 C14 158.2(3) . 2
C12 Ru1 C12 C14 107.0(3) 2 2
C10 C12 C13 C9 -141(4) 2 2
C11 C12 C13 C9 -146(4) . 2
C17 C12 C13 C9 34(4) . 2
C15 C12 C13 C9 1(4) 2 2
C11 C12 C13 C9 -146(4) 2 2
C14 C12 C13 C9 31(4) 2 2
Ru1 C12 C13 C9 152(4) . 2
C10 C12 C13 C13 6.42(7) 2 2
C9 C12 C13 C13 147(4) 2 2
C11 C12 C13 C13 1.7 . 2
C17 C12 C13 C13 -178.4 . 2
C15 C12 C13 C13 148.0(14) 2 2
C11 C12 C13 C13 1.2 2 2
C14 C12 C13 C13 178.1 2 2
Ru1 C12 C13 C13 -60.31(15) . 2
C10 C12 C13 C9 4.79(7) 2 .
C9 C12 C13 C9 146(4) 2 .
C11 C12 C13 C9 0.0 . .
C17 C12 C13 C9 180.0 . .
C15 C12 C13 C9 146.4(14) 2 .
C11 C12 C13 C9 -0.4 2 .
C14 C12 C13 C9 176.5 2 .
Ru1 C12 C13 C9 -61.93(15) . .
C10 C12 C13 C18 -175.22(7) 2 .
C9 C12 C13 C18 -34(4) 2 .
C11 C12 C13 C18 -180.0 . .
C17 C12 C13 C18 0.0 . .
C15 C12 C13 C18 -33.6(14) 2 .
C11 C12 C13 C18 179.6 2 .
C14 C12 C13 C18 -3.5 2 .
Ru1 C12 C13 C18 118.06(15) . .
C10 C12 C13 C14 -171.67(7) 2 2
C9 C12 C13 C14 -31(4) 2 2
C11 C12 C13 C14 -176.4 . 2
C17 C12 C13 C14 3.5 . 2
C15 C12 C13 C14 -30.1(14) 2 2
C11 C12 C13 C14 -176.9 2 2
Ru1 C12 C13 C14 121.61(15) . 2
C9 C12 C13 C10 141(4) 2 2
C11 C12 C13 C10 -4.75(7) . 2
C17 C12 C13 C10 175.21(7) . 2
C15 C12 C13 C10 141.6(14) 2 2
C11 C12 C13 C10 -5.22(7) 2 2
C14 C12 C13 C10 171.67(7) 2 2
Ru1 C12 C13 C10 -66.7(2) . 2
C10 C12 C13 Ru1 66.7(2) 2 .
C9 C12 C13 Ru1 -152(4) 2 .
C11 C12 C13 Ru1 61.97(15) . .
C17 C12 C13 Ru1 -118.07(15) . .
C15 C12 C13 Ru1 -151.7(15) 2 .
C11 C12 C13 Ru1 61.50(15) 2 .
C14 C12 C13 Ru1 -121.61(15) 2 .
C13 C9 C13 C9 -180.0(6) 2 2
C12 C9 C13 C9 10.9(6) 2 2
C10 C9 C13 C9 6.3(6) . 2
C14 C9 C13 C9 -173.7(6) . 2
C18 C9 C13 C9 -175.6(6) 2 2
Ru1 C9 C13 C9 69.7(6) . 2
C12 C9 C13 C13 -169.1 2 2
C10 C9 C13 C13 -173.7 . 2
C14 C9 C13 C13 6.3 . 2
C9 C9 C13 C13 180.0(6) 2 2
C18 C9 C13 C13 4.4 2 2
Ru1 C9 C13 C13 -110.34(14) . 2
C13 C9 C13 C12 173.7 2 .
C12 C9 C13 C12 4.6 2 .
C10 C9 C13 C12 0.0 . .
C14 C9 C13 C12 180.0 . .
C9 C9 C13 C12 -6.3(6) 2 .
C18 C9 C13 C12 178.1 2 .
Ru1 C9 C13 C12 63.36(14) . .
C13 C9 C13 C18 -6.3 2 .
C12 C9 C13 C18 -175.4 2 .
C10 C9 C13 C18 180.0 . .
C14 C9 C13 C18 0.0 . .
C9 C9 C13 C18 173.7(6) 2 .
C18 C9 C13 C18 -1.9 2 .
Ru1 C9 C13 C18 -116.63(14) . .
C13 C9 C13 C14 -21.25(15) 2 2
C12 C9 C13 C14 169.66(16) 2 2
C10 C9 C13 C14 165.05(15) . 2
C14 C9 C13 C14 -14.95(15) . 2
C9 C9 C13 C14 158.7(6) 2 2
C18 C9 C13 C14 -16.82(14) 2 2
Ru1 C9 C13 C14 -131.59(19) . 2
C13 C9 C13 C10 175.2 2 2
C12 C9 C13 C10 6.1 2 2
C10 C9 C13 C10 1.5 . 2
C14 C9 C13 C10 -178.5 . 2
C9 C9 C13 C10 -4.8(6) 2 2
C18 C9 C13 C10 179.6 2 2
Ru1 C9 C13 C10 64.86(14) . 2
C13 C9 C13 Ru1 110.34(14) 2 .
C12 C9 C13 Ru1 -58.75(14) 2 .
C10 C9 C13 Ru1 -63.36(14) . .
C14 C9 C13 Ru1 116.64(14) . .
C9 C9 C13 Ru1 -69.7(6) 2 .
C18 C9 C13 Ru1 114.77(14) 2 .
B1 Ru1 C13 C9 134.6(8) . 2
C2 Ru1 C13 C9 31.2(12) . 2
C9 Ru1 C13 C9 -121.8(8) . 2
C10 Ru1 C13 C9 -23.1(6) 2 2
C10 Ru1 C13 C9 -83.8(8) . 2
C13 Ru1 C13 C9 -134.2(8) 2 2
C11 Ru1 C13 C9 -59.9(7) 2 2
C11 Ru1 C13 C9 -42.8(8) . 2
C12 Ru1 C13 C9 -4.7(8) . 2
C12 Ru1 C13 C9 -101.6(7) 2 2
B1 Ru1 C13 C13 -91.22(11) . 2
C2 Ru1 C13 C13 165.5(8) . 2
C9 Ru1 C13 C13 12.4 . 2
C9 Ru1 C13 C13 134.2(8) 2 2
C10 Ru1 C13 C13 111.2(2) 2 2
C10 Ru1 C13 C13 50.38(7) . 2
C11 Ru1 C13 C13 74.33(17) 2 2
C11 Ru1 C13 C13 91.41(9) . 2
C12 Ru1 C13 C13 129.49(7) . 2
C12 Ru1 C13 C13 32.62(12) 2 2
B1 Ru1 C13 C12 139.29(11) . .
C2 Ru1 C13 C12 36.0(8) . .
C9 Ru1 C13 C12 -117.05(8) . .
C9 Ru1 C13 C12 4.7(8) 2 .
C10 Ru1 C13 C12 -18.3(2) 2 .
C10 Ru1 C13 C12 -79.11(8) . .
C13 Ru1 C13 C12 -129.49(7) 2 .
C11 Ru1 C13 C12 -55.15(18) 2 .
C11 Ru1 C13 C12 -38.08(6) . .
C12 Ru1 C13 C12 -96.87(14) 2 .
B1 Ru1 C13 C9 -103.66(11) . .
C2 Ru1 C13 C9 153.0(8) . .
C9 Ru1 C13 C9 121.8(8) 2 .
C10 Ru1 C13 C9 98.7(2) 2 .
C10 Ru1 C13 C9 37.94(6) . .
C13 Ru1 C13 C9 -12.4 2 .
C11 Ru1 C13 C9 61.89(17) 2 .
C11 Ru1 C13 C9 78.97(9) . .
C12 Ru1 C13 C9 117.05(8) . .
C12 Ru1 C13 C9 20.18(12) 2 .
B1 Ru1 C13 C18 17.21(10) . .
C2 Ru1 C13 C18 -86.1(8) . .
C9 Ru1 C13 C18 120.87(8) . .
C9 Ru1 C13 C18 -117.3(8) 2 .
C10 Ru1 C13 C18 -140.4(2) 2 .
C10 Ru1 C13 C18 158.8 . .
C13 Ru1 C13 C18 108.43(9) 2 .
C11 Ru1 C13 C18 -177.24(19) 2 .
C11 Ru1 C13 C18 -160.2 . .
C12 Ru1 C13 C18 -122.08(7) . .
C12 Ru1 C13 C18 141.05(15) 2 .
B1 Ru1 C13 C14 64.65(18) . 2
C2 Ru1 C13 C14 -38.7(8) . 2
C9 Ru1 C13 C14 168.3(2) . 2
C9 Ru1 C13 C14 -69.9(9) 2 2
C10 Ru1 C13 C14 -93.0(4) 2 2
C10 Ru1 C13 C14 -153.75(18) . 2
C13 Ru1 C13 C14 155.9(2) 2 2
C11 Ru1 C13 C14 -129.8(3) 2 2
C11 Ru1 C13 C14 -112.72(18) . 2
C12 Ru1 C13 C14 -74.64(19) . 2
C12 Ru1 C13 C14 -171.5(3) 2 2
B1 Ru1 C13 C10 157.6(2) . 2
C2 Ru1 C13 C10 54.3(8) . 2
C9 Ru1 C13 C10 -98.7(2) . 2
C9 Ru1 C13 C10 23.1(6) 2 2
C10 Ru1 C13 C10 -60.8(2) . 2
C13 Ru1 C13 C10 -111.2(2) 2 2
C11 Ru1 C13 C10 -36.83(14) 2 2
C11 Ru1 C13 C10 -19.8(2) . 2
C12 Ru1 C13 C10 18.3(2) . 2
C12 Ru1 C13 C10 -78.54(19) 2 2
C13 C9 C14 C18 0.8 2 2
C12 C9 C14 C18 173.3 2 2
C13 C9 C14 C18 -3.1 . 2
C10 C9 C14 C18 176.9 . 2
C9 C9 C14 C18 -5.2(2) 2 2
Ru1 C9 C14 C18 87.10(17) . 2
C12 C9 C14 C13 172.49(8) 2 2
C13 C9 C14 C13 -3.88(9) . 2
C10 C9 C14 C13 176.13(9) . 2
C9 C9 C14 C13 -6.0(2) 2 2
C18 C9 C14 C13 -0.8 2 2
Ru1 C9 C14 C13 86.29(17) . 2
C13 C9 C14 C12 -172.49(8) 2 2
C13 C9 C14 C12 -176.4 . 2
C10 C9 C14 C12 3.6 . 2
C9 C9 C14 C12 -178.5(2) 2 2
C18 C9 C14 C12 -173.3 2 2
Ru1 C9 C14 C12 -86.20(17) . 2
C12 C10 C15 C17 -0.3 2 2
C11 C10 C15 C17 172.8 2 2
C11 C10 C15 C17 173.9 . 2
C9 C10 C15 C17 -6.2 . 2
C13 C10 C15 C17 -5.0 2 2
C10 C10 C15 C17 176.6 2 2
Ru1 C10 C15 C17 82.38(16) . 2
C11 C10 C15 C12 173.1 2 2
C11 C10 C15 C12 174.2 . 2
C9 C10 C15 C12 -5.9 . 2
C13 C10 C15 C12 -4.7 2 2
C17 C10 C15 C12 0.3 2 2
C10 C10 C15 C12 176.8 2 2
Ru1 C10 C15 C12 82.66(16) . 2
C12 C10 C15 C11 -173.1 2 2
C11 C10 C15 C11 1.1 . 2
C9 C10 C15 C11 -179.0 . 2
C13 C10 C15 C11 -177.8 2 2
C17 C10 C15 C11 -172.8 2 2
C10 C10 C15 C11 3.7 2 2
Ru1 C10 C15 C11 -90.42(16) . 2
C11 C11 C16 C16 0.0 2 2
C10 C11 C16 C16 -177.8 2 2
C10 C11 C16 C16 -1.4 . 2
C12 C11 C16 C16 178.6 . 2
C12 C11 C16 C16 1.2 2 2
C15 C11 C16 C16 -178.1 2 2
Ru1 C11 C16 C16 87.44(18) . 2
C10 C11 C16 C11 -177.8 2 2
C10 C11 C16 C11 -1.4 . 2
C12 C11 C16 C11 178.6 . 2
C16 C11 C16 C11 0.0 2 2
C12 C11 C16 C11 1.2 2 2
C15 C11 C16 C11 -178.1 2 2
Ru1 C11 C16 C11 87.43(18) . 2
C10 C12 C17 C15 0.3 2 2
C9 C12 C17 C15 -172.1(3) 2 2
C13 C12 C17 C15 -174.7 . 2
C11 C12 C17 C15 5.2 . 2
C11 C12 C17 C15 6.0 2 2
C14 C12 C17 C15 -171.9 2 2
Ru1 C12 C17 C15 96.07(17) . 2
C9 C12 C17 C10 -172.4(3) 2 2
C13 C12 C17 C10 -175.1 . 2
C11 C12 C17 C10 4.9 . 2
C15 C12 C17 C10 -0.3 2 2
C11 C12 C17 C10 5.6 2 2
C14 C12 C17 C10 -172.3 2 2
Ru1 C12 C17 C10 95.72(17) . 2
C9 C13 C18 C14 -1.0(6) 2 2
C13 C13 C18 C14 -176.1 2 2
C12 C13 C18 C14 5.4 . 2
C9 C13 C18 C14 -174.6 . 2
C10 C13 C18 C14 2.8 2 2
Ru1 C13 C18 C14 96.95(19) . 2
C13 C13 C18 C9 -175.2(6) 2 2
C12 C13 C18 C9 6.4(6) . 2
C9 C13 C18 C9 -173.6(6) . 2
C14 C13 C18 C9 1.0(6) 2 2
C10 C13 C18 C9 3.8(6) 2 2
Ru1 C13 C18 C9 97.9(6) . 2
